data_4506912
loop_
_publ_author_name
'Xu, Lin-Lin'
'Chen, Jia-Mei'
'Yan, Yan'
'Lu, Tong-Bu'

_publ_section_title
;
 Improving the Solubility of 6-Mercaptopurine via Cocrystals and Salts
;
_journal_issue 12
_journal_name_full 'Crystal Growth &amp; Design'
_journal_page_first 6004
_journal_paper_doi 10.1021/cg3010745
_journal_volume 12
_journal_year 2012
_chemical_formula_sum 'C12 H10 N4 O4 S'
_chemical_formula_weight 306.30
_chemical_name_systematic
; 
 ? 
;
_space_group_IT_number 14
_symmetry_cell_setting monoclinic
_symmetry_space_group_name_Hall '-P 2ybc'
_symmetry_space_group_name_H-M 'P 1 21/c 1'
_atom_sites_solution_hydrogens geom
_atom_sites_solution_primary direct
_atom_sites_solution_secondary difmap
_audit_creation_method SHELXL-97
_cell_angle_alpha 90.00
_cell_angle_beta 102.860(5)
_cell_angle_gamma 90.00
_cell_formula_units_Z 4
_cell_length_a 14.3545(8)
_cell_length_b 7.5483(4)
_cell_length_c 12.3239(6)
_cell_measurement_reflns_used 2657
_cell_measurement_temperature 293(2)
_cell_measurement_theta_max 67.0164
_cell_measurement_theta_min 3.1553
_cell_volume 1301.83(12)
_computing_cell_refinement
;
CrysAlisPro, Agilent Technologies,
Version 1.171.35.15 (release 03-08-2011 CrysAlis171 .NET)
(compiled Aug  3 2011,13:03:54)
;
_computing_data_collection
;
CrysAlisPro, Agilent Technologies,
Version 1.171.35.15 (release 03-08-2011 CrysAlis171 .NET)
(compiled Aug  3 2011,13:03:54)
;
_computing_data_reduction
;
CrysAlisPro, Agilent Technologies,
Version 1.171.35.15 (release 03-08-2011 CrysAlis171 .NET)
(compiled Aug  3 2011,13:03:54)
;
_computing_structure_refinement 'SHELXL-97 (Sheldrick, 1997)'
_computing_structure_solution 'SHELXS-97 (Sheldrick, 1990)'
_diffrn_ambient_temperature 293(2)
_diffrn_detector_area_resol_mean 10.5058
_diffrn_measured_fraction_theta_full 0.993
_diffrn_measured_fraction_theta_max 0.993
_diffrn_measurement_device_type 'Xcalibur, Atlas, Gemini ultra'
_diffrn_measurement_method '\w scans'
_diffrn_radiation_monochromator graphite
_diffrn_radiation_source 'fine-focus sealed tube'
_diffrn_radiation_type CuK\a
_diffrn_radiation_wavelength 1.54178
_diffrn_reflns_av_R_equivalents 0.0353
_diffrn_reflns_av_sigmaI/netI 0.0282
_diffrn_reflns_limit_h_max 17
_diffrn_reflns_limit_h_min -16
_diffrn_reflns_limit_k_max 7
_diffrn_reflns_limit_k_min -8
_diffrn_reflns_limit_l_max 14
_diffrn_reflns_limit_l_min -14
_diffrn_reflns_number 6483
_diffrn_reflns_theta_full 67.12
_diffrn_reflns_theta_max 67.12
_diffrn_reflns_theta_min 3.16
_exptl_absorpt_coefficient_mu 2.447
_exptl_absorpt_correction_T_max 0.7919
_exptl_absorpt_correction_T_min 0.6404
_exptl_absorpt_correction_type multi-scan
_exptl_absorpt_process_details
;
CrysAlisPro, Agilent Technologies,
Version 1.171.35.15 (release 03-08-2011 CrysAlis171 .NET)
(compiled Aug  3 2011,13:03:54)
Empirical absorption correction using spherical harmonics,
 implemented in SCALE3 ABSPACK scaling algorithm.
;
_exptl_crystal_colour colourless
_exptl_crystal_density_diffrn 1.563
_exptl_crystal_density_method 'not measured'
_exptl_crystal_description block
_exptl_crystal_F_000 632
_exptl_crystal_size_max 0.20
_exptl_crystal_size_mid 0.10
_exptl_crystal_size_min 0.10
_refine_diff_density_max 0.488
_refine_diff_density_min -0.277
_refine_diff_density_rms 0.058
_refine_ls_extinction_method none
_refine_ls_goodness_of_fit_ref 1.101
_refine_ls_hydrogen_treatment mixed
_refine_ls_matrix_type full
_refine_ls_number_parameters 210
_refine_ls_number_reflns 2303
_refine_ls_number_restraints 0
_refine_ls_restrained_S_all 1.101
_refine_ls_R_factor_all 0.0574
_refine_ls_R_factor_gt 0.0479
_refine_ls_shift/su_max 0.000
_refine_ls_shift/su_mean 0.000
_refine_ls_structure_factor_coef Fsqd
_refine_ls_weighting_details 'calc w=1/[\s^2^(Fo^2^)+(0.0877P)^2^+0.2919P] where P=(Fo^2^+2Fc^2^)/3'
_refine_ls_weighting_scheme calc
_refine_ls_wR_factor_gt 0.1332
_refine_ls_wR_factor_ref 0.1501
_reflns_number_gt 1889
_reflns_number_total 2303
_reflns_threshold_expression >2sigma(I)
_cod_data_source_file cg3010745_si_003.cif
_cod_data_source_block 1
_cod_depositor_comments
;
The following automatic conversions were performed:

'_symmetry_cell_setting' value 'Monoclinic' changed to 'monoclinic'
according to /home/saulius/struct/CIF-dictionaries/cif_core.dic
dictionary named 'cif_core.dic' version 2.4.2 from 2011-04-26.

Automatic conversion script
Id: cif_fix_values 1891 2012-01-12 08:04:46Z andrius 
;
_cod_original_sg_symbol_H-M 'P2(1)/c  '
_cod_database_code 4506912

loop_
_symmetry_equiv_pos_as_xyz
'x, y, z'
'-x, y+1/2, -z+1/2'
'-x, -y, -z'
'x, -y-1/2, z-1/2'

loop_
_atom_site_label
_atom_site_type_symbol
_atom_site_fract_x
_atom_site_fract_y
_atom_site_fract_z
_atom_site_U_iso_or_equiv
_atom_site_adp_type
_atom_site_occupancy
_atom_site_symmetry_multiplicity
_atom_site_calc_flag
_atom_site_refinement_flags
C1 C 0.35064(18) 0.1255(3) 0.4912(2) 0.0491(6) Uani 1 1 d .
C2 C 0.3276(2) 0.0702(4) 0.2917(2) 0.0577(7) Uani 1 1 d .
H2 H 0.3563 0.0292 0.2359 0.069 Uiso 1 1 calc R
C3 C 0.20544(17) 0.1817(3) 0.3499(2) 0.0464(6) Uani 1 1 d .
C4 C 0.11394(18) 0.2846(4) 0.4498(2) 0.0547(7) Uani 1 1 d .
H4 H 0.0606 0.3319 0.4705 0.066 Uiso 1 1 calc R
C5 C 0.25609(17) 0.1837(3) 0.4612(2) 0.0465(5) Uani 1 1 d .
N1 N 0.37995(16) 0.0665(3) 0.39682(19) 0.0519(5) Uani 1 1 d .
N2 N 0.23988(16) 0.1267(3) 0.26192(19) 0.0547(6) Uani 1 1 d .
N3 N 0.11620(15) 0.2460(3) 0.34569(18) 0.0526(6) Uani 1 1 d .
N4 N 0.19621(16) 0.2487(3) 0.52252(19) 0.0514(5) Uani 1 1 d .
S1 S 0.41999(4) 0.12330(10) 0.61956(5) 0.0569(3) Uani 1 1 d .
H1N H 0.438(3) 0.017(4) 0.402(3) 0.064(9) Uiso 1 1 d .
H4N H 0.210(2) 0.273(4) 0.592(3) 0.068(10) Uiso 1 1 d .
C6 C -0.36928(17) 0.0890(3) 0.03722(19) 0.0451(6) Uani 1 1 d .
C7 C -0.27136(16) 0.1541(3) 0.06528(19) 0.0419(5) Uani 1 1 d .
C8 C -0.21496(18) 0.1332(3) 0.17324(19) 0.0433(5) Uani 1 1 d .
C9 C -0.12115(17) 0.1919(3) 0.19889(19) 0.0458(6) Uani 1 1 d .
H9A H -0.0840 0.1757 0.2703 0.055 Uiso 1 1 calc R
C10 C -0.08255(16) 0.2745(3) 0.11883(19) 0.0444(6) Uani 1 1 d .
C11 C -0.13810(18) 0.2993(4) 0.0114(2) 0.0486(6) Uani 1 1 d .
H11A H -0.1126 0.3561 -0.0424 0.058 Uiso 1 1 calc R
C12 C -0.23032(18) 0.2391(3) -0.0138(2) 0.0479(6) Uani 1 1 d .
H12A H -0.2668 0.2551 -0.0856 0.057 Uiso 1 1 calc R
O1 O -0.41595(15) 0.1159(3) -0.06637(16) 0.0615(6) Uani 1 1 d .
O2 O -0.40688(12) 0.0106(3) 0.10467(14) 0.0537(5) Uani 1 1 d .
O3 O -0.24733(13) 0.0524(3) 0.25571(14) 0.0552(5) Uani 1 1 d .
O4 O 0.00871(13) 0.3327(3) 0.13970(17) 0.0581(5) Uani 1 1 d .
H3A H -0.312(3) 0.013(4) 0.225(3) 0.066(9) Uiso 1 1 d .
H4A H 0.038(3) 0.301(5) 0.205(4) 0.080(11) Uiso 1 1 d .
H1AA H -0.471(3) 0.070(5) -0.076(3) 0.075(10) Uiso 1 1 d .

loop_
_atom_site_aniso_label
_atom_site_aniso_U_11
_atom_site_aniso_U_22
_atom_site_aniso_U_33
_atom_site_aniso_U_23
_atom_site_aniso_U_13
_atom_site_aniso_U_12
C1 0.0444(13) 0.0527(14) 0.0481(14) 0.0072(11) 0.0058(11) -0.0023(10)
C2 0.0557(15) 0.0648(16) 0.0549(15) 0.0041(13) 0.0175(12) 0.0034(13)
C3 0.0433(12) 0.0525(14) 0.0403(12) 0.0088(10) 0.0030(10) -0.0076(10)
C4 0.0451(13) 0.0720(18) 0.0474(14) 0.0064(12) 0.0111(11) -0.0019(12)
C5 0.0430(12) 0.0524(13) 0.0439(12) 0.0046(11) 0.0091(10) -0.0033(11)
N1 0.0429(11) 0.0602(13) 0.0543(13) 0.0063(10) 0.0147(9) 0.0073(10)
N2 0.0499(12) 0.0663(14) 0.0474(12) 0.0053(10) 0.0094(10) -0.0002(10)
N3 0.0420(11) 0.0692(14) 0.0448(11) 0.0090(10) 0.0061(9) -0.0054(9)
N4 0.0495(12) 0.0656(14) 0.0414(12) 0.0005(10) 0.0149(9) -0.0023(10)
S1 0.0428(4) 0.0820(5) 0.0422(4) -0.0003(3) 0.0013(3) 0.0094(3)
C6 0.0462(13) 0.0488(13) 0.0380(12) -0.0006(10) 0.0043(10) 0.0044(10)
C7 0.0399(12) 0.0461(13) 0.0365(11) -0.0037(9) 0.0022(9) 0.0034(9)
C8 0.0479(12) 0.0493(13) 0.0327(11) -0.0019(9) 0.0090(9) 0.0030(10)
C9 0.0434(12) 0.0582(14) 0.0336(11) 0.0008(10) 0.0036(9) 0.0013(11)
C10 0.0391(12) 0.0539(14) 0.0391(12) -0.0033(10) 0.0063(9) 0.0036(10)
C11 0.0473(13) 0.0607(15) 0.0369(12) 0.0052(11) 0.0075(10) 0.0011(11)
C12 0.0472(13) 0.0568(14) 0.0365(12) 0.0045(10) 0.0026(10) 0.0045(11)
O1 0.0464(11) 0.0878(15) 0.0441(10) 0.0113(9) -0.0031(8) -0.0118(10)
O2 0.0447(9) 0.0716(12) 0.0421(9) 0.0019(8) 0.0040(7) -0.0042(8)
O3 0.0530(10) 0.0768(12) 0.0352(9) 0.0032(8) 0.0084(7) -0.0101(9)
O4 0.0406(9) 0.0868(14) 0.0445(10) 0.0073(10) 0.0049(8) -0.0062(9)

loop_
_atom_type_symbol
_atom_type_description
_atom_type_scat_dispersion_real
_atom_type_scat_dispersion_imag
_atom_type_scat_source
C C 0.0181 0.0091 'International Tables Vol C Tables 4.2.6.8 and 6.1.1.4'
H H 0.0000 0.0000 'International Tables Vol C Tables 4.2.6.8 and 6.1.1.4'
N N 0.0311 0.0180 'International Tables Vol C Tables 4.2.6.8 and 6.1.1.4'
O O 0.0492 0.0322 'International Tables Vol C Tables 4.2.6.8 and 6.1.1.4'
S S 0.3331 0.5567 'International Tables Vol C Tables 4.2.6.8 and 6.1.1.4'

loop_
_geom_angle_atom_site_label_1
_geom_angle_atom_site_label_2
_geom_angle_atom_site_label_3
_geom_angle
N1 C1 C5 109.6(2)
N1 C1 S1 124.0(2)
C5 C1 S1 126.4(2)
N2 C2 N1 125.2(3)
N2 C2 H2 117.4
N1 C2 H2 117.4
N2 C3 N3 126.0(2)
N2 C3 C5 125.8(2)
N3 C3 C5 108.2(2)
N3 C4 N4 113.3(2)
N3 C4 H4 123.4
N4 C4 H4 123.4
N4 C5 C1 131.7(2)
N4 C5 C3 107.1(2)
C1 C5 C3 121.2(2)
C2 N1 C1 126.1(2)
C2 N1 H1N 113(2)
C1 N1 H1N 121(2)
C2 N2 C3 112.2(2)
C4 N3 C3 105.5(2)
C4 N4 C5 105.9(2)
C4 N4 H4N 127(2)
C5 N4 H4N 127(2)
O2 C6 O1 121.3(2)
O2 C6 C7 123.0(2)
O1 C6 C7 115.7(2)
C12 C7 C8 117.9(2)
C12 C7 C6 121.5(2)
C8 C7 C6 120.6(2)
O3 C8 C9 116.8(2)
O3 C8 C7 122.7(2)
C9 C8 C7 120.4(2)
C10 C9 C8 120.3(2)
C10 C9 H9A 119.8
C8 C9 H9A 119.8
O4 C10 C9 122.4(2)
O4 C10 C11 117.5(2)
C9 C10 C11 120.1(2)
C12 C11 C10 119.4(2)
C12 C11 H11A 120.3
C10 C11 H11A 120.3
C11 C12 C7 121.9(2)
C11 C12 H12A 119.0
C7 C12 H12A 119.0
C6 O1 H1AA 109(3)
C8 O3 H3A 108.1(19)
C10 O4 H4A 110(3)

loop_
_geom_bond_atom_site_label_1
_geom_bond_atom_site_label_2
_geom_bond_distance
C1 N1 1.394(4)
C1 C5 1.396(4)
C1 S1 1.672(3)
C2 N2 1.303(4)
C2 N1 1.345(4)
C2 H2 0.9300
C3 N2 1.353(3)
C3 N3 1.360(3)
C3 C5 1.402(3)
C4 N3 1.323(4)
C4 N4 1.342(3)
C4 H4 0.9300
C5 N4 1.357(3)
N1 H1N 0.91(4)
N4 H4N 0.86(4)
C6 O2 1.238(3)
C6 O1 1.319(3)
C6 C7 1.456(3)
C7 C12 1.402(4)
C7 C8 1.404(3)
C8 O3 1.353(3)
C8 C9 1.386(4)
C9 C10 1.383(3)
C9 H9A 0.9300
C10 O4 1.351(3)
C10 C11 1.398(3)
C11 C12 1.368(4)
C11 H11A 0.9300
C12 H12A 0.9300
O1 H1AA 0.85(4)
O3 H3A 0.97(4)
O4 H4A 0.86(4)

loop_
_geom_hbond_atom_site_label_D
_geom_hbond_atom_site_label_H
_geom_hbond_atom_site_label_A
_geom_hbond_distance_DH
_geom_hbond_distance_HA
_geom_hbond_distance_DA
_geom_hbond_angle_DHA
_geom_hbond_site_symmetry_A
N1 H1N S1 0.91(4) 2.36(4) 3.256(2) 169(3) 3_656
N4 H4N N2 0.86(4) 2.17(4) 3.026(3) 172(3) 4_566
O1 H1AA O2 0.85(4) 1.81(4) 2.658(3) 175(4) 3_455
O3 H3A O2 0.97(4) 1.78(4) 2.629(2) 145(3) .
O4 H4A N3 0.86(4) 1.89(4) 2.740(3) 173(4) .
